data_4318655
loop_
_publ_author_name
'Javier Tercero'
'Carmen Diaz'
'Joan Ribas'
'Jos\'e Mah\'ia'
'Miguel Angel Maestro'

_publ_section_title
;
 New Oxamato-Bridged Trinuclear CuII-CuII-CuII Complexes with
 Hydrogen-Bond Supramolecular Structures: Synthesis and Magneto-Structural
 Studies
;
_journal_name_full 'Inorganic Chemistry'
_journal_page_first 5373
_journal_page_last 5381
_journal_paper_doi 10.1021/ic011081i
_journal_volume 41
_journal_year 2002
_chemical_formula_moiety 'C21 H42 Cu3 N6 O6, P F6, C N S, 4(H2 O) '
_chemical_formula_sum 'C22 H50 Cu3 F6 N7 O10 P S'
_chemical_formula_weight 940.34
_chemical_name_systematic
;
 ?
;
_space_group_IT_number 14
_symmetry_cell_setting monoclinic
_symmetry_space_group_name_Hall '-P 2ybc'
_symmetry_space_group_name_H-M 'P 1 21/c 1'
_atom_sites_solution_hydrogens geom
_atom_sites_solution_primary direct
_atom_sites_solution_secondary difmap
_audit_creation_method SHELXL-97
_cell_angle_alpha 90.00
_cell_angle_beta 90.0820(10)
_cell_angle_gamma 90.00
_cell_formula_units_Z 4
_cell_length_a 6.68970(10)
_cell_length_b 18.150
_cell_length_c 32.1949(4)
_cell_measurement_temperature 298(2)
_cell_volume 3909.04(8)
_computing_cell_refinement 'Bruker SAINT'
_computing_data_collection 'Bruker SMART'
_computing_data_reduction 'Bruker SAINT'
_computing_molecular_graphics 'Bruker SHELXTL'
_computing_publication_material 'Bruker SHELXTL'
_computing_structure_refinement 'SHELXL-97 (Sheldrick, 1997)'
_computing_structure_solution 'SHELXS-97 (Sheldrick, 1990)'
_diffrn_ambient_temperature 298(2)
_diffrn_measured_fraction_theta_full 0.990
_diffrn_measured_fraction_theta_max 0.990
_diffrn_measurement_device_type 'CCD area detector'
_diffrn_measurement_method 'phi and omega scans'
_diffrn_radiation_monochromator graphite
_diffrn_radiation_source 'fine-focus sealed tube'
_diffrn_radiation_type MoK\a
_diffrn_radiation_wavelength 0.71073
_diffrn_reflns_av_R_equivalents 0.0532
_diffrn_reflns_av_sigmaI/netI 0.0750
_diffrn_reflns_limit_h_max 8
_diffrn_reflns_limit_h_min -8
_diffrn_reflns_limit_k_max 24
_diffrn_reflns_limit_k_min -16
_diffrn_reflns_limit_l_max 42
_diffrn_reflns_limit_l_min -42
_diffrn_reflns_number 26496
_diffrn_reflns_theta_full 28.27
_diffrn_reflns_theta_max 28.27
_diffrn_reflns_theta_min 1.26
_diffrn_standards_decay_% 0.40
_exptl_absorpt_coefficient_mu 1.794
_exptl_absorpt_correction_T_max 0.9156
_exptl_absorpt_correction_T_min 0.4673
_exptl_absorpt_correction_type empirical
_exptl_absorpt_process_details Sadabs
_exptl_crystal_colour Blue
_exptl_crystal_density_diffrn 1.598
_exptl_crystal_density_method 'not measured'
_exptl_crystal_description Needle
_exptl_crystal_F_000 1932
_exptl_crystal_size_max 0.50
_exptl_crystal_size_mid 0.07
_exptl_crystal_size_min 0.05
_refine_diff_density_max 0.807
_refine_diff_density_min -0.821
_refine_diff_density_rms 0.108
_refine_ls_extinction_method none
_refine_ls_goodness_of_fit_ref 1.077
_refine_ls_hydrogen_treatment mixed
_refine_ls_matrix_type full
_refine_ls_number_parameters 461
_refine_ls_number_reflns 9571
_refine_ls_number_restraints 0
_refine_ls_restrained_S_all 1.077
_refine_ls_R_factor_all 0.1315
_refine_ls_R_factor_gt 0.0697
_refine_ls_shift/su_max 0.001
_refine_ls_shift/su_mean 0.000
_refine_ls_structure_factor_coef Fsqd
_refine_ls_weighting_details 'calc w=1/[\s^2^(Fo^2^)+(0.0761P)^2^+5.9930P] where P=(Fo^2^+2Fc^2^)/3'
_refine_ls_weighting_scheme calc
_refine_ls_wR_factor_gt 0.1542
_refine_ls_wR_factor_ref 0.1892
_reflns_number_gt 5680
_reflns_number_total 9571
_reflns_threshold_expression >2sigma(I)
_cod_data_source_file ic011081i_2.cif
_cod_data_source_block complex3
_cod_depositor_comments
;
The following automatic conversions were performed:

'_symmetry_cell_setting' value 'Monoclinic' changed to 'monoclinic'
according to the built-in table from CIF Core dictionary named
'cif_core.dic' version 2.4.1 from 2010-06-29.

Automatic conversion script
Id: cif_fix_values 1646 2011-03-28 12:23:43Z adriana 
;
_cod_original_cell_volume 3909.15(8)
_cod_database_code 4318655

loop_
_symmetry_equiv_pos_as_xyz
'x, y, z'
'-x, y+1/2, -z+1/2'
'-x, -y, -z'
'x, -y-1/2, z-1/2'

loop_
_atom_site_label
_atom_site_type_symbol
_atom_site_fract_x
_atom_site_fract_y
_atom_site_fract_z
_atom_site_U_iso_or_equiv
_atom_site_adp_type
_atom_site_occupancy
_atom_site_symmetry_multiplicity
_atom_site_calc_flag
_atom_site_refinement_flags
_atom_site_disorder_assembly
_atom_site_disorder_group
Cu1 Cu 0.13722(10) 0.43590(4) 0.26628(2) 0.04203(19) Uani 1 1 d . . .
Cu2 Cu 0.16572(9) 0.55673(4) 0.417564(19) 0.03600(18) Uani 1 1 d . . .
Cu3 Cu 0.11427(11) 0.75568(4) 0.53841(2) 0.0496(2) Uani 1 1 d . . .
S1 S 0.4300(3) 0.20654(11) 0.29199(9) 0.0939(7) Uani 1 1 d . . .
P1 P 0.4528(3) 0.47336(14) 0.10495(7) 0.0759(6) Uani 1 1 d . . .
F1 F 0.6832(8) 0.4783(5) 0.1079(2) 0.165(3) Uani 1 1 d . . .
F2 F 0.2207(8) 0.4751(4) 0.1032(2) 0.148(3) Uani 1 1 d . . .
F3 F 0.4693(13) 0.4813(6) 0.05885(18) 0.192(4) Uani 1 1 d . . .
F4 F 0.4328(11) 0.4582(7) 0.1524(2) 0.214(5) Uani 1 1 d . . .
F5 F 0.4484(15) 0.5543(5) 0.1133(5) 0.289(8) Uani 1 1 d . . .
F6 F 0.4555(16) 0.3925(4) 0.1008(4) 0.233(5) Uani 1 1 d . . .
O1 O 0.3148(6) 0.4931(2) 0.30364(11) 0.0449(9) Uani 1 1 d . . .
O2 O -0.0456(6) 0.4354(2) 0.32594(11) 0.0463(9) Uani 1 1 d . . .
O3 O -0.0175(5) 0.4878(2) 0.38866(11) 0.0414(9) Uani 1 1 d . . .
O4 O -0.0350(5) 0.5823(2) 0.46008(11) 0.0415(9) Uani 1 1 d . . .
O5 O 0.2787(6) 0.7286(2) 0.49043(12) 0.0468(10) Uani 1 1 d . . .
O6 O -0.0682(5) 0.6607(2) 0.51302(11) 0.0448(9) Uani 1 1 d . . .
N1 N -0.0518(9) 0.3830(3) 0.22701(17) 0.0619(15) Uani 1 1 d . . .
N2 N 0.0332(9) 0.5320(3) 0.23976(16) 0.0593(14) Uani 1 1 d . . .
N3 N 0.3278(6) 0.5467(2) 0.36811(13) 0.0340(9) Uani 1 1 d . . .
N4 N 0.3069(6) 0.6417(2) 0.43878(13) 0.0370(10) Uani 1 1 d . . .
N5 N 0.0060(11) 0.8456(3) 0.5101(2) 0.0796(19) Uani 1 1 d . . .
N6 N -0.0519(11) 0.7828(3) 0.5882(2) 0.082(2) Uani 1 1 d . . .
N7 N 0.2935(10) 0.3468(3) 0.2767(2) 0.0745(17) Uani 1 1 d . . .
C1 C -0.1948(16) 0.4386(6) 0.2137(3) 0.116(4) Uani 1 1 d . . .
H1A H -0.2940 0.4454 0.2354 0.139 Uiso 1 1 calc R . .
H1B H -0.2634 0.4215 0.1890 0.139 Uiso 1 1 calc R . .
C2 C -0.0991(15) 0.5095(5) 0.2049(3) 0.094(3) Uani 1 1 d . . .
H2A H -0.2008 0.5468 0.2005 0.112 Uiso 1 1 calc R . .
H2B H -0.0210 0.5055 0.1796 0.112 Uiso 1 1 calc R . .
C3 C 0.0539(13) 0.3484(6) 0.1922(2) 0.101(3) Uani 1 1 d . . .
H3A H -0.0415 0.3295 0.1726 0.151 Uiso 1 1 calc R . .
H3B H 0.1353 0.3087 0.2024 0.151 Uiso 1 1 calc R . .
H3C H 0.1372 0.3843 0.1788 0.151 Uiso 1 1 calc R . .
C4 C -0.1657(14) 0.3252(5) 0.2489(3) 0.105(3) Uani 1 1 d . . .
H4A H -0.2582 0.3026 0.2299 0.158 Uiso 1 1 calc R . .
H4B H -0.2379 0.3468 0.2716 0.158 Uiso 1 1 calc R . .
H4C H -0.0751 0.2886 0.2593 0.158 Uiso 1 1 calc R . .
C5 C 0.2013(15) 0.5755(5) 0.2236(3) 0.101(3) Uani 1 1 d . . .
H5A H 0.1513 0.6197 0.2109 0.151 Uiso 1 1 calc R . .
H5B H 0.2728 0.5471 0.2034 0.151 Uiso 1 1 calc R . .
H5C H 0.2896 0.5882 0.2460 0.151 Uiso 1 1 calc R . .
C6 C -0.0793(16) 0.5769(5) 0.2696(3) 0.108(4) Uani 1 1 d . . .
H6A H -0.1192 0.6222 0.2566 0.162 Uiso 1 1 calc R . .
H6B H 0.0035 0.5875 0.2932 0.162 Uiso 1 1 calc R . .
H6C H -0.1959 0.5504 0.2784 0.162 Uiso 1 1 calc R . .
C7 C 0.2480(7) 0.5067(3) 0.33963(16) 0.0350(11) Uani 1 1 d . . .
C8 C 0.0454(8) 0.4734(3) 0.35215(16) 0.0367(12) Uani 1 1 d . . .
C9 C 0.5184(8) 0.5843(3) 0.36106(18) 0.0439(13) Uani 1 1 d . . .
H9A H 0.5469 0.5839 0.3315 0.053 Uiso 1 1 calc R . .
H9B H 0.6236 0.5568 0.3749 0.053 Uiso 1 1 calc R . .
C10 C 0.5234(8) 0.6640(3) 0.37658(16) 0.0391(12) Uani 1 1 d . . .
C11 C 0.4996(8) 0.6696(3) 0.42363(16) 0.0425(13) Uani 1 1 d . . .
H11A H 0.6065 0.6420 0.4368 0.051 Uiso 1 1 calc R . .
H11B H 0.5135 0.7208 0.4318 0.051 Uiso 1 1 calc R . .
C12 C 0.3640(10) 0.7091(4) 0.3545(2) 0.0618(18) Uani 1 1 d . . .
H12A H 0.2356 0.6867 0.3588 0.093 Uiso 1 1 calc R . .
H12B H 0.3927 0.7108 0.3253 0.093 Uiso 1 1 calc R . .
H12C H 0.3629 0.7583 0.3655 0.093 Uiso 1 1 calc R . .
C13 C 0.7324(9) 0.6944(3) 0.36600(19) 0.0539(16) Uani 1 1 d . . .
H13A H 0.7550 0.6903 0.3367 0.081 Uiso 1 1 calc R . .
H13B H 0.8322 0.6666 0.3807 0.081 Uiso 1 1 calc R . .
H13C H 0.7404 0.7452 0.3741 0.081 Uiso 1 1 calc R . .
C14 C 0.2204(8) 0.6731(3) 0.46999(16) 0.0363(12) Uani 1 1 d . . .
C15 C 0.0216(7) 0.6357(3) 0.48209(15) 0.0342(11) Uani 1 1 d . . .
C16 C -0.1199(19) 0.8837(5) 0.5420(4) 0.146(5) Uani 1 1 d . . .
H16A H -0.0402 0.9212 0.5557 0.175 Uiso 1 1 calc R . .
H16B H -0.2307 0.9081 0.5283 0.175 Uiso 1 1 calc R . .
C17 C -0.196(2) 0.8343(7) 0.5724(5) 0.177(7) Uani 1 1 d . . .
H17A H -0.3067 0.8071 0.5603 0.212 Uiso 1 1 calc R . .
H17B H -0.2487 0.8628 0.5954 0.212 Uiso 1 1 calc R . .
C18 C -0.113(2) 0.8236(6) 0.4731(4) 0.167(6) Uani 1 1 d . . .
H18A H -0.1724 0.8665 0.4608 0.250 Uiso 1 1 calc R . .
H18B H -0.2163 0.7899 0.4814 0.250 Uiso 1 1 calc R . .
H18C H -0.0273 0.8000 0.4533 0.250 Uiso 1 1 calc R . .
C19 C 0.1673(17) 0.8944(5) 0.4956(4) 0.124(4) Uani 1 1 d . . .
H19A H 0.1104 0.9384 0.4839 0.186 Uiso 1 1 calc R . .
H19B H 0.2447 0.8695 0.4748 0.186 Uiso 1 1 calc R . .
H19C H 0.2520 0.9073 0.5185 0.186 Uiso 1 1 calc R . .
C20 C -0.1636(15) 0.7193(5) 0.6042(3) 0.112(4) Uani 1 1 d . . .
H20A H -0.2381 0.7338 0.6283 0.169 Uiso 1 1 calc R . .
H20B H -0.0718 0.6807 0.6115 0.169 Uiso 1 1 calc R . .
H20C H -0.2540 0.7017 0.5832 0.169 Uiso 1 1 calc R . .
C21 C 0.0683(19) 0.8142(7) 0.6224(3) 0.164(6) Uani 1 1 d . . .
H21A H -0.0191 0.8329 0.6436 0.246 Uiso 1 1 calc R . .
H21B H 0.1499 0.8535 0.6119 0.246 Uiso 1 1 calc R . .
H21C H 0.1523 0.7765 0.6340 0.246 Uiso 1 1 calc R . .
C22 C 0.3464(10) 0.2882(4) 0.2830(2) 0.0593(17) Uani 1 1 d . . .
O1S O 0.2915(6) 0.4676(2) 0.46279(12) 0.0493(10) Uani 1 1 d . . .
O2S O 0.3061(8) 0.6916(3) 0.57042(14) 0.0779(15) Uani 1 1 d . . .
O3S O 0.3014(6) 0.5466(2) 0.54204(14) 0.0571(11) Uani 1 1 d . . .
O4S O 0.3828(9) 0.6327(4) 0.64419(17) 0.110(2) Uani 1 1 d . . .

loop_
_atom_site_aniso_label
_atom_site_aniso_U_11
_atom_site_aniso_U_22
_atom_site_aniso_U_33
_atom_site_aniso_U_23
_atom_site_aniso_U_13
_atom_site_aniso_U_12
Cu1 0.0425(4) 0.0439(4) 0.0396(4) -0.0116(3) 0.0045(3) -0.0043(3)
Cu2 0.0325(3) 0.0415(4) 0.0340(3) -0.0038(3) 0.0045(2) -0.0073(3)
Cu3 0.0579(5) 0.0387(4) 0.0523(4) -0.0113(3) 0.0156(3) -0.0050(3)
S1 0.0804(15) 0.0555(12) 0.146(2) -0.0074(13) 0.0011(14) 0.0109(10)
P1 0.0667(13) 0.0946(16) 0.0663(13) -0.0009(11) 0.0039(10) -0.0127(11)
F1 0.065(3) 0.281(9) 0.147(6) 0.018(6) 0.005(4) -0.035(5)
F2 0.064(3) 0.207(7) 0.174(6) 0.031(5) -0.004(4) -0.006(4)
F3 0.183(7) 0.320(11) 0.072(4) 0.033(6) 0.009(4) 0.043(7)
F4 0.115(5) 0.435(16) 0.094(5) 0.048(7) 0.004(4) -0.031(7)
F5 0.191(9) 0.135(7) 0.54(2) -0.148(10) 0.136(11) -0.059(6)
F6 0.239(10) 0.092(5) 0.368(15) 0.043(7) 0.006(10) 0.014(6)
O1 0.042(2) 0.056(2) 0.036(2) -0.0077(18) 0.0091(17) -0.0090(18)
O2 0.042(2) 0.057(2) 0.039(2) -0.0082(18) 0.0034(17) -0.0152(19)
O3 0.037(2) 0.050(2) 0.036(2) -0.0053(17) 0.0053(16) -0.0140(17)
O4 0.038(2) 0.044(2) 0.043(2) -0.0077(17) 0.0083(16) -0.0089(17)
O5 0.053(2) 0.040(2) 0.048(2) -0.0094(18) 0.0105(18) -0.0132(18)
O6 0.043(2) 0.044(2) 0.048(2) -0.0083(17) 0.0126(18) -0.0035(17)
N1 0.061(4) 0.068(4) 0.056(3) -0.022(3) 0.002(3) -0.015(3)
N2 0.074(4) 0.060(3) 0.044(3) 0.000(3) -0.006(3) 0.002(3)
N3 0.030(2) 0.035(2) 0.036(2) -0.0014(18) 0.0022(17) -0.0034(18)
N4 0.033(2) 0.044(3) 0.035(2) -0.0024(19) 0.0037(18) -0.0105(19)
N5 0.100(5) 0.045(3) 0.094(5) -0.003(3) 0.008(4) 0.010(3)
N6 0.097(5) 0.063(4) 0.086(4) -0.031(3) 0.041(4) -0.011(4)
N7 0.077(4) 0.051(4) 0.095(5) -0.017(3) -0.003(4) 0.005(3)
C1 0.094(7) 0.126(9) 0.126(9) -0.026(7) -0.047(6) -0.013(7)
C2 0.102(7) 0.105(7) 0.073(5) 0.014(5) -0.034(5) -0.006(6)
C3 0.095(6) 0.143(8) 0.064(5) -0.046(5) 0.020(4) -0.042(6)
C4 0.102(7) 0.132(8) 0.082(6) -0.033(6) 0.015(5) -0.074(6)
C5 0.120(8) 0.095(7) 0.087(6) 0.031(5) -0.019(5) -0.044(6)
C6 0.151(9) 0.096(7) 0.077(6) 0.004(5) 0.003(6) 0.072(6)
C7 0.031(3) 0.037(3) 0.037(3) 0.002(2) 0.000(2) 0.002(2)
C8 0.037(3) 0.038(3) 0.035(3) -0.002(2) 0.000(2) -0.004(2)
C9 0.033(3) 0.055(3) 0.044(3) -0.003(3) 0.009(2) -0.004(2)
C10 0.036(3) 0.043(3) 0.038(3) 0.005(2) 0.003(2) -0.011(2)
C11 0.037(3) 0.051(3) 0.040(3) -0.002(3) 0.004(2) -0.010(3)
C12 0.063(4) 0.054(4) 0.069(4) 0.020(3) -0.002(3) 0.005(3)
C13 0.049(4) 0.056(4) 0.057(4) -0.003(3) 0.020(3) -0.016(3)
C14 0.036(3) 0.037(3) 0.036(3) 0.003(2) 0.005(2) -0.005(2)
C15 0.034(3) 0.033(3) 0.035(3) 0.001(2) 0.005(2) 0.004(2)
C16 0.156(11) 0.071(6) 0.211(13) 0.016(8) 0.082(10) 0.055(7)
C17 0.199(14) 0.112(9) 0.220(15) 0.039(10) 0.130(13) 0.087(10)
C18 0.214(15) 0.099(8) 0.187(13) 0.018(8) -0.112(12) 0.045(9)
C19 0.165(11) 0.052(5) 0.156(10) 0.011(6) 0.060(8) -0.007(6)
C20 0.133(8) 0.101(7) 0.104(7) -0.029(6) 0.073(6) -0.038(6)
C21 0.182(12) 0.192(13) 0.118(9) -0.111(9) 0.063(9) -0.078(10)
C22 0.047(4) 0.058(4) 0.072(4) -0.023(4) 0.003(3) -0.007(3)
O1S 0.044(2) 0.050(2) 0.053(2) 0.0109(19) 0.0007(19) -0.0003(18)
O2S 0.090(4) 0.091(4) 0.053(3) 0.001(3) -0.006(3) 0.009(3)
O3S 0.040(2) 0.054(3) 0.078(3) 0.006(2) 0.002(2) -0.0012(19)
O4S 0.104(5) 0.167(6) 0.060(3) 0.019(4) -0.014(3) -0.057(4)

loop_
_atom_type_symbol
_atom_type_description
_atom_type_scat_dispersion_real
_atom_type_scat_dispersion_imag
_atom_type_scat_source
C C 0.0033 0.0016 'International Tables Vol C Tables 4.2.6.8 and 6.1.1.4'
H H 0.0000 0.0000 'International Tables Vol C Tables 4.2.6.8 and 6.1.1.4'
N N 0.0061 0.0033 'International Tables Vol C Tables 4.2.6.8 and 6.1.1.4'
O O 0.0106 0.0060 'International Tables Vol C Tables 4.2.6.8 and 6.1.1.4'
F F 0.0171 0.0103 'International Tables Vol C Tables 4.2.6.8 and 6.1.1.4'
P P 0.1023 0.0942 'International Tables Vol C Tables 4.2.6.8 and 6.1.1.4'
S S 0.1246 0.1234 'International Tables Vol C Tables 4.2.6.8 and 6.1.1.4'
Cu Cu 0.3201 1.2651 'International Tables Vol C Tables 4.2.6.8 and 6.1.1.4'

loop_
_geom_angle_atom_site_label_1
_geom_angle_atom_site_label_2
_geom_angle_atom_site_label_3
_geom_angle
_geom_angle_site_symmetry_1
_geom_angle_site_symmetry_3
_geom_angle_publ_flag
N7 Cu1 O1 90.6(2) . . ?
N7 Cu1 N1 92.7(3) . . ?
O1 Cu1 N1 176.7(2) . . ?
N7 Cu1 N2 161.9(3) . . ?
O1 Cu1 N2 90.57(19) . . ?
N1 Cu1 N2 86.1(2) . . ?
N7 Cu1 O2 98.1(2) . . ?
O1 Cu1 O2 79.20(13) . . ?
N1 Cu1 O2 100.87(18) . . ?
N2 Cu1 O2 99.84(19) . . ?
N4 Cu2 N3 95.24(17) . . ?
N4 Cu2 O4 84.27(16) . . ?
N3 Cu2 O4 167.05(17) . . ?
N4 Cu2 O3 166.17(18) . . ?
N3 Cu2 O3 84.34(16) . . ?
O4 Cu2 O3 93.04(15) . . ?
N4 Cu2 O1S 99.04(17) . . ?
N3 Cu2 O1S 104.26(16) . . ?
O4 Cu2 O1S 88.57(15) . . ?
O3 Cu2 O1S 94.45(15) . . ?
O5 Cu3 N5 92.8(2) . . ?
O5 Cu3 N6 179.2(3) . . ?
N5 Cu3 N6 87.9(3) . . ?
O5 Cu3 O2S 84.27(19) . . ?
N5 Cu3 O2S 158.8(3) . . ?
N6 Cu3 O2S 95.0(3) . . ?
O5 Cu3 O6 80.06(14) . . ?
N5 Cu3 O6 105.1(2) . . ?
N6 Cu3 O6 100.1(2) . . ?
O2S Cu3 O6 95.06(19) . . ?
F6 P1 F5 174.9(8) . . ?
F6 P1 F3 90.3(6) . . ?
F5 P1 F3 94.9(7) . . ?
F6 P1 F1 92.9(6) . . ?
F5 P1 F1 87.2(5) . . ?
F3 P1 F1 88.9(4) . . ?
F6 P1 F2 91.7(5) . . ?
F5 P1 F2 88.1(5) . . ?
F3 P1 F2 92.2(4) . . ?
F1 P1 F2 175.2(5) . . ?
F6 P1 F4 85.1(6) . . ?
F5 P1 F4 89.8(7) . . ?
F3 P1 F4 175.3(7) . . ?
F1 P1 F4 92.1(4) . . ?
F2 P1 F4 87.2(4) . . ?
C7 O1 Cu1 116.4(3) . . ?
C8 O2 Cu1 107.8(3) . . ?
C8 O3 Cu2 110.9(3) . . ?
C15 O4 Cu2 111.5(3) . . ?
C14 O5 Cu3 115.9(3) . . ?
C15 O6 Cu3 107.7(3) . . ?
C1 N1 C3 113.0(7) . . ?
C1 N1 C4 107.1(7) . . ?
C3 N1 C4 108.0(6) . . ?
C1 N1 Cu1 105.3(5) . . ?
C3 N1 Cu1 112.2(5) . . ?
C4 N1 Cu1 111.2(5) . . ?
C6 N2 C5 109.0(7) . . ?
C6 N2 C2 110.0(7) . . ?
C5 N2 C2 109.6(6) . . ?
C6 N2 Cu1 111.9(4) . . ?
C5 N2 Cu1 110.1(5) . . ?
C2 N2 Cu1 106.3(5) . . ?
C7 N3 C9 120.9(4) . . ?
C7 N3 Cu2 114.0(3) . . ?
C9 N3 Cu2 124.9(3) . . ?
C14 N4 C11 120.1(4) . . ?
C14 N4 Cu2 114.0(3) . . ?
C11 N4 Cu2 125.9(3) . . ?
C19 N5 C18 107.4(9) . . ?
C19 N5 C16 110.6(7) . . ?
C18 N5 C16 111.9(9) . . ?
C19 N5 Cu3 111.7(6) . . ?
C18 N5 Cu3 109.7(5) . . ?
C16 N5 Cu3 105.5(6) . . ?
C17 N6 C20 107.1(9) . . ?
C17 N6 C21 112.2(9) . . ?
C20 N6 C21 108.5(8) . . ?
C17 N6 Cu3 104.5(6) . . ?
C20 N6 Cu3 111.7(5) . . ?
C21 N6 Cu3 112.8(6) . . ?
C22 N7 Cu1 165.8(6) . . ?
N1 C1 C2 112.3(8) . . ?
C1 C2 N2 110.7(7) . . ?
O1 C7 N3 128.0(5) . . ?
O1 C7 C8 118.4(5) . . ?
N3 C7 C8 113.6(4) . . ?
O2 C8 O3 125.1(5) . . ?
O2 C8 C7 118.0(4) . . ?
O3 C8 C7 116.9(4) . . ?
N3 C9 C10 114.1(4) . . ?
C12 C10 C11 110.7(5) . . ?
C12 C10 C9 110.0(5) . . ?
C11 C10 C9 112.6(4) . . ?
C12 C10 C13 109.9(5) . . ?
C11 C10 C13 106.9(4) . . ?
C9 C10 C13 106.6(4) . . ?
N4 C11 C10 113.5(4) . . ?
O5 C14 N4 128.1(5) . . ?
O5 C14 C15 118.9(4) . . ?
N4 C14 C15 113.0(4) . . ?
O6 C15 O4 125.7(5) . . ?
O6 C15 C14 117.2(4) . . ?
O4 C15 C14 117.0(4) . . ?
C17 C16 N5 112.6(8) . . ?
C16 C17 N6 114.3(10) . . ?
N7 C22 S1 177.8(7) . . ?

loop_
_geom_bond_atom_site_label_1
_geom_bond_atom_site_label_2
_geom_bond_distance
_geom_bond_site_symmetry_2
_geom_bond_publ_flag
Cu1 N7 1.955(6) . ?
Cu1 O1 1.983(4) . ?
Cu1 N1 2.029(5) . ?
Cu1 N2 2.062(6) . ?
Cu1 O2 2.279(4) . ?
Cu2 N4 1.933(4) . ?
Cu2 N3 1.936(4) . ?
Cu2 O4 1.974(3) . ?
Cu2 O3 1.983(3) . ?
Cu2 O1S 2.332(4) . ?
Cu3 O5 1.960(4) . ?
Cu3 N5 2.005(6) . ?
Cu3 N6 2.012(6) . ?
Cu3 O2S 2.014(5) . ?
Cu3 O6 2.264(4) . ?
S1 C22 1.610(8) . ?
P1 F6 1.474(8) . ?
P1 F5 1.494(8) . ?
P1 F3 1.495(6) . ?
P1 F1 1.547(6) . ?
P1 F2 1.554(6) . ?
P1 F4 1.557(7) . ?
O1 C7 1.266(6) . ?
O2 C8 1.248(6) . ?
O3 C8 1.276(6) . ?
O4 C15 1.259(6) . ?
O5 C14 1.265(6) . ?
O6 C15 1.249(6) . ?
N1 C1 1.455(11) . ?
N1 C3 1.467(9) . ?
N1 C4 1.476(9) . ?
N2 C6 1.468(9) . ?
N2 C5 1.470(10) . ?
N2 C2 1.486(9) . ?
N3 C7 1.285(6) . ?
N3 C9 1.464(6) . ?
N4 C14 1.292(6) . ?
N4 C11 1.469(6) . ?
N5 C19 1.473(11) . ?
N5 C18 1.486(12) . ?
N5 C16 1.499(11) . ?
N6 C17 1.436(14) . ?
N6 C20 1.469(10) . ?
N6 C21 1.478(12) . ?
N7 C22 1.139(8) . ?
C1 C2 1.465(13) . ?
C7 C8 1.539(7) . ?
C9 C10 1.532(8) . ?
C10 C12 1.519(8) . ?
C10 C11 1.527(7) . ?
C10 C13 1.542(7) . ?
C14 C15 1.543(7) . ?
C16 C17 1.422(14) . ?

loop_
_geom_torsion_atom_site_label_1
_geom_torsion_atom_site_label_2
_geom_torsion_atom_site_label_3
_geom_torsion_atom_site_label_4
_geom_torsion
_geom_torsion_site_symmetry_1
_geom_torsion_site_symmetry_2
_geom_torsion_site_symmetry_3
_geom_torsion_site_symmetry_4
_geom_torsion_publ_flag
N7 Cu1 O1 C7 -102.2(4) . . . . ?
N1 Cu1 O1 C7 87(3) . . . . ?
N2 Cu1 O1 C7 95.8(4) . . . . ?
O2 Cu1 O1 C7 -4.1(4) . . . . ?
N7 Cu1 O2 C8 92.3(4) . . . . ?
O1 Cu1 O2 C8 3.3(4) . . . . ?
N1 Cu1 O2 C8 -173.3(4) . . . . ?
N2 Cu1 O2 C8 -85.4(4) . . . . ?
N4 Cu2 O3 C8 85.0(8) . . . . ?
N3 Cu2 O3 C8 -4.0(4) . . . . ?
O4 Cu2 O3 C8 163.3(4) . . . . ?
O1S Cu2 O3 C8 -107.9(4) . . . . ?
N4 Cu2 O4 C15 -4.0(4) . . . . ?
N3 Cu2 O4 C15 -92.5(8) . . . . ?
O3 Cu2 O4 C15 -170.4(4) . . . . ?
O1S Cu2 O4 C15 95.2(4) . . . . ?
N5 Cu3 O5 C14 -108.1(4) . . . . ?
N6 Cu3 O5 C14 99(16) . . . . ?
O2S Cu3 O5 C14 92.9(4) . . . . ?
O6 Cu3 O5 C14 -3.3(4) . . . . ?
O5 Cu3 O6 C15 1.5(3) . . . . ?
N5 Cu3 O6 C15 91.7(4) . . . . ?
N6 Cu3 O6 C15 -177.7(4) . . . . ?
O2S Cu3 O6 C15 -81.8(4) . . . . ?
N7 Cu1 N1 C1 179.5(6) . . . . ?
O1 Cu1 N1 C1 -10(4) . . . . ?
N2 Cu1 N1 C1 -18.6(6) . . . . ?
O2 Cu1 N1 C1 80.7(6) . . . . ?
N7 Cu1 N1 C3 -57.3(6) . . . . ?
O1 Cu1 N1 C3 113(3) . . . . ?
N2 Cu1 N1 C3 104.7(6) . . . . ?
O2 Cu1 N1 C3 -156.0(6) . . . . ?
N7 Cu1 N1 C4 63.8(6) . . . . ?
O1 Cu1 N1 C4 -126(3) . . . . ?
N2 Cu1 N1 C4 -134.2(6) . . . . ?
O2 Cu1 N1 C4 -34.9(6) . . . . ?
N7 Cu1 N2 C6 -159.2(8) . . . . ?
O1 Cu1 N2 C6 -65.6(6) . . . . ?
N1 Cu1 N2 C6 113.9(6) . . . . ?
O2 Cu1 N2 C6 13.6(6) . . . . ?
N7 Cu1 N2 C5 -37.8(10) . . . . ?
O1 Cu1 N2 C5 55.8(5) . . . . ?
N1 Cu1 N2 C5 -124.7(5) . . . . ?
O2 Cu1 N2 C5 134.9(5) . . . . ?
N7 Cu1 N2 C2 80.8(9) . . . . ?
O1 Cu1 N2 C2 174.4(5) . . . . ?
N1 Cu1 N2 C2 -6.1(5) . . . . ?
O2 Cu1 N2 C2 -106.5(5) . . . . ?
N4 Cu2 N3 C7 -162.6(4) . . . . ?
O4 Cu2 N3 C7 -75.4(8) . . . . ?
O3 Cu2 N3 C7 3.5(4) . . . . ?
O1S Cu2 N3 C7 96.6(4) . . . . ?
N4 Cu2 N3 C9 13.3(4) . . . . ?
O4 Cu2 N3 C9 100.5(8) . . . . ?
O3 Cu2 N3 C9 179.4(4) . . . . ?
O1S Cu2 N3 C9 -87.5(4) . . . . ?
N3 Cu2 N4 C14 169.9(4) . . . . ?
O4 Cu2 N4 C14 2.9(4) . . . . ?
O3 Cu2 N4 C14 82.3(8) . . . . ?
O1S Cu2 N4 C14 -84.7(4) . . . . ?
N3 Cu2 N4 C11 -12.7(5) . . . . ?
O4 Cu2 N4 C11 -179.7(4) . . . . ?
O3 Cu2 N4 C11 -100.3(7) . . . . ?
O1S Cu2 N4 C11 92.7(4) . . . . ?
O5 Cu3 N5 C19 -55.2(6) . . . . ?
N6 Cu3 N5 C19 124.4(6) . . . . ?
O2S Cu3 N5 C19 26.1(10) . . . . ?
O6 Cu3 N5 C19 -135.7(6) . . . . ?
O5 Cu3 N5 C18 63.8(8) . . . . ?
N6 Cu3 N5 C18 -116.5(8) . . . . ?
O2S Cu3 N5 C18 145.2(8) . . . . ?
O6 Cu3 N5 C18 -16.6(8) . . . . ?
O5 Cu3 N5 C16 -175.5(7) . . . . ?
N6 Cu3 N5 C16 4.2(7) . . . . ?
O2S Cu3 N5 C16 -94.1(9) . . . . ?
O6 Cu3 N5 C16 104.1(7) . . . . ?
O5 Cu3 N6 C17 170(56) . . . . ?
N5 Cu3 N6 C17 17.3(8) . . . . ?
O2S Cu3 N6 C17 176.2(8) . . . . ?
O6 Cu3 N6 C17 -87.7(8) . . . . ?
O5 Cu3 N6 C20 -75(17) . . . . ?
N5 Cu3 N6 C20 132.7(7) . . . . ?
O2S Cu3 N6 C20 -68.4(7) . . . . ?
O6 Cu3 N6 C20 27.7(7) . . . . ?
O5 Cu3 N6 C21 48(17) . . . . ?
N5 Cu3 N6 C21 -104.9(8) . . . . ?
O2S Cu3 N6 C21 54.1(8) . . . . ?
O6 Cu3 N6 C21 150.1(7) . . . . ?
O1 Cu1 N7 C22 139(3) . . . . ?
N1 Cu1 N7 C22 -42(3) . . . . ?
N2 Cu1 N7 C22 -127(2) . . . . ?
O2 Cu1 N7 C22 60(3) . . . . ?
C3 N1 C1 C2 -81.0(9) . . . . ?
C4 N1 C1 C2 160.1(8) . . . . ?
Cu1 N1 C1 C2 41.7(9) . . . . ?
N1 C1 C2 N2 -50.1(11) . . . . ?
C6 N2 C2 C1 -91.0(10) . . . . ?
C5 N2 C2 C1 149.2(8) . . . . ?
Cu1 N2 C2 C1 30.3(9) . . . . ?
Cu1 O1 C7 N3 -174.7(4) . . . . ?
Cu1 O1 C7 C8 4.4(6) . . . . ?
C9 N3 C7 O1 0.7(8) . . . . ?
Cu2 N3 C7 O1 176.8(4) . . . . ?
C9 N3 C7 C8 -178.4(4) . . . . ?
Cu2 N3 C7 C8 -2.3(6) . . . . ?
Cu1 O2 C8 O3 177.0(4) . . . . ?
Cu1 O2 C8 C7 -2.1(6) . . . . ?
Cu2 O3 C8 O2 -175.2(4) . . . . ?
Cu2 O3 C8 C7 3.8(6) . . . . ?
O1 C7 C8 O2 -1.2(8) . . . . ?
N3 C7 C8 O2 178.0(5) . . . . ?
O1 C7 C8 O3 179.7(5) . . . . ?
N3 C7 C8 O3 -1.1(7) . . . . ?
C7 N3 C9 C10 136.3(5) . . . . ?
Cu2 N3 C9 C10 -39.4(6) . . . . ?
N3 C9 C10 C12 -60.1(6) . . . . ?
N3 C9 C10 C11 63.9(6) . . . . ?
N3 C9 C10 C13 -179.2(5) . . . . ?
C14 N4 C11 C10 -144.8(5) . . . . ?
Cu2 N4 C11 C10 37.9(7) . . . . ?
C12 C10 C11 N4 60.9(6) . . . . ?
C9 C10 C11 N4 -62.6(6) . . . . ?
C13 C10 C11 N4 -179.4(5) . . . . ?
Cu3 O5 C14 N4 -175.9(5) . . . . ?
Cu3 O5 C14 C15 4.5(6) . . . . ?
C11 N4 C14 O5 1.4(9) . . . . ?
Cu2 N4 C14 O5 179.0(5) . . . . ?
C11 N4 C14 C15 -179.0(4) . . . . ?
Cu2 N4 C14 C15 -1.4(6) . . . . ?
Cu3 O6 C15 O4 179.5(4) . . . . ?
Cu3 O6 C15 C14 0.2(5) . . . . ?
Cu2 O4 C15 O6 -175.0(4) . . . . ?
Cu2 O4 C15 C14 4.3(6) . . . . ?
O5 C14 C15 O6 -3.1(7) . . . . ?
N4 C14 C15 O6 177.3(5) . . . . ?
O5 C14 C15 O4 177.5(5) . . . . ?
N4 C14 C15 O4 -2.1(7) . . . . ?
C19 N5 C16 C17 -147.2(13) . . . . ?
C18 N5 C16 C17 93.0(14) . . . . ?
Cu3 N5 C16 C17 -26.2(14) . . . . ?
N5 C16 C17 N6 45.1(19) . . . . ?
C20 N6 C17 C16 -156.6(12) . . . . ?
C21 N6 C17 C16 84.5(14) . . . . ?
Cu3 N6 C17 C16 -38.0(14) . . . . ?
Cu1 N7 C22 S1 -176(100) . . . . ?
